data_4001617
loop_
_publ_author_name
'Phelan, W. Adam'
'Menard, Melissa C.'
'Kangas, Michael J.'
'McCandless, Gregory T.'
'Drake, Brenton L.'
'Chan, Julia Y.'

_publ_section_title
;
 Adventures in Crystal Growth: Synthesis and Characterization of Single
 Crystals of Complex Intermetallic Compounds
;
_journal_issue 3
_journal_name_full 'Chemistry of Materials'
_journal_page_first 409
_journal_paper_doi 10.1021/cm2019873
_journal_volume 24
_journal_year 2012
_chemical_formula_sum 'Ga9 Pd3 Yb2'
_chemical_formula_weight 1292.76
_space_group_IT_number 179
_symmetry_cell_setting hexagonal
_symmetry_space_group_name_Hall 'P 65 2 (0 0 1)'
_symmetry_space_group_name_H-M 'P 65 2 2'
_atom_sites_solution_primary direct
_atom_sites_solution_secondary difmap
_audit_creation_method SHELXL-97
_audit_update_record
;
2011-05-29 # Formatted by publCIF
;
_cell_angle_alpha 90.00
_cell_angle_beta 90.00
_cell_angle_gamma 120.00
_cell_formula_units_Z 6
_cell_length_a 7.608(3)
_cell_length_b 7.608(3)
_cell_length_c 28.508(15)
_cell_measurement_reflns_used 7482
_cell_measurement_temperature 298(2)
_cell_measurement_theta_max 30.034
_cell_measurement_theta_min 0.998
_cell_volume 1429.0(11)
_computing_cell_refinement 'HKL Scalepack (Otwinowski & Minor 1997)'
_computing_data_collection 'COLLECT (Nonius, 2000)'
_computing_data_reduction 'HKL Denzo and Scalepack (Otwinowski & Minor 1997)'
_computing_molecular_graphics 'ORTEP-3 for Windows (Farrugia, 1997)'
_computing_publication_material 'SHELXL97 (Sheldrick, 1997) and publCIF (Westrip, 2008)'
_computing_structure_refinement 'SHELXL-97 (Sheldrick, 1997)'
_computing_structure_solution 'SHELXS-97 (Sheldrick, 1990)'
_diffrn_ambient_temperature 298(2)
_diffrn_measured_fraction_theta_full 0.996
_diffrn_measured_fraction_theta_max 0.996
_diffrn_measurement_device_type 'Nonius KappaCCD'
_diffrn_radiation_monochromator graphite
_diffrn_radiation_source 'fine-focus sealed tube'
_diffrn_radiation_type MoK\a
_diffrn_radiation_wavelength 0.71069
_diffrn_reflns_av_R_equivalents 0.3709
_diffrn_reflns_av_sigmaI/netI 0.1151
_diffrn_reflns_limit_h_max 10
_diffrn_reflns_limit_h_min -10
_diffrn_reflns_limit_k_max 10
_diffrn_reflns_limit_k_min -10
_diffrn_reflns_limit_l_max 40
_diffrn_reflns_limit_l_min -39
_diffrn_reflns_number 13976
_diffrn_reflns_theta_full 30.29
_diffrn_reflns_theta_max 30.29
_diffrn_reflns_theta_min 3.09
_exptl_absorpt_coefficient_mu 49.835
_exptl_absorpt_correction_T_max 0.1896
_exptl_absorpt_correction_T_min 0.1896
_exptl_absorpt_correction_type multi-scan
_exptl_absorpt_process_details 'HKL Scalepack (Otwinowski & Minor 1997)'
_exptl_crystal_density_diffrn 9.014
_exptl_crystal_density_method 'not measured'
_exptl_crystal_F_000 3342
_exptl_crystal_size_max 0.05
_exptl_crystal_size_mid 0.05
_exptl_crystal_size_min 0.05
_refine_diff_density_max 3.837
_refine_diff_density_min -6.223
_refine_diff_density_rms 1.045
_refine_ls_abs_structure_details 'Flack H D (1983), Acta Cryst. A39, 876-881'
_refine_ls_abs_structure_Flack 0.6(3)
_refine_ls_extinction_coef 0.00066(4)
_refine_ls_extinction_expression Fc^*^=kFc[1+0.001xFc^2^\l^3^/sin(2\q)]^-1/4^
_refine_ls_extinction_method SHELXL
_refine_ls_goodness_of_fit_ref 0.996
_refine_ls_matrix_type full
_refine_ls_number_parameters 67
_refine_ls_number_reflns 1427
_refine_ls_number_restraints 0
_refine_ls_restrained_S_all 0.996
_refine_ls_R_factor_all 0.1323
_refine_ls_R_factor_gt 0.0725
_refine_ls_shift/su_max 0.000
_refine_ls_shift/su_mean 0.000
_refine_ls_structure_factor_coef Fsqd
_refine_ls_weighting_details 'calc w=1/[\s^2^(Fo^2^)+(0.0274P)^2^+0.0000P] where P=(Fo^2^+2Fc^2^)/3'
_refine_ls_weighting_scheme calc
_refine_ls_wR_factor_gt 0.1085
_refine_ls_wR_factor_ref 0.1438
_reflns_number_gt 654
_reflns_number_total 1427
_reflns_threshold_expression >2sigma(I)
_cod_data_source_file cm2019873_si_003.cif
_cod_data_source_block mb9HexagonalP6sub522
_cod_original_cell_volume 1428.9(11)
_cod_database_code 4001617

loop_
_symmetry_equiv_pos_as_xyz
'x, y, z'
'-x, -y, z+1/2'
'-y, -x, -z+1/6'
'y, x, -z+2/3'
'x-y, -y, -z'
'-x+y, y, -z+1/2'
'x, x-y, -z+5/6'
'-x, -x+y, -z+1/3'
'-y, x-y, z+2/3'
'y, -x+y, z+1/6'
'x-y, x, z+5/6'
'-x+y, -x, z+1/3'

loop_
_atom_site_label
_atom_site_type_symbol
_atom_site_fract_x
_atom_site_fract_y
_atom_site_fract_z
_atom_site_U_iso_or_equiv
_atom_site_adp_type
_atom_site_occupancy
_atom_site_symmetry_multiplicity
_atom_site_calc_flag
_atom_site_refinement_flags
Yb1 Yb 0.66553(16) 0.66496(17) 0.00016(4) 0.0085(2) Uani 1 1 d .
Pd1 Pd 0.9981(3) 0.0019(3) 0.0833 0.0083(6) Uani 1 2 d S
Pd2 Pd 0.3352(3) 0.6648(3) 0.0833 0.0084(8) Uani 1 2 d S
Pd3 Pd 0.6672(2) 0.3328(2) 0.0833 0.0072(8) Uani 1 2 d S
Ga1 Ga 0.1214(4) 0.0000 0.0000 0.0100(10) Uani 1 2 d S
Ga2 Ga 0.3319(4) 0.7932(4) 0.00043(14) 0.0106(6) Uani 1 1 d .
Ga3 Ga 0.6682(5) 0.9982(5) 0.05692(8) 0.0093(5) Uani 1 1 d .
Ga4 Ga 0.3334(4) 0.3367(5) 0.05677(9) 0.0088(5) Uani 1 1 d .
Ga5 Ga 0.9990(5) 0.6649(5) 0.06027(10) 0.0097(5) Uani 1 1 d .

loop_
_atom_site_aniso_label
_atom_site_aniso_U_11
_atom_site_aniso_U_22
_atom_site_aniso_U_33
_atom_site_aniso_U_23
_atom_site_aniso_U_13
_atom_site_aniso_U_12
Yb1 0.0065(6) 0.0094(6) 0.0087(3) -0.0002(7) 0.0002(5) 0.0034(5)
Pd1 0.0078(9) 0.0078(9) 0.0100(17) 0.0019(12) 0.0019(12) 0.0042(12)
Pd2 0.0086(12) 0.0086(12) 0.008(2) -0.0007(12) -0.0007(12) 0.0045(13)
Pd3 0.0077(11) 0.0077(11) 0.0072(19) -0.0015(12) -0.0015(12) 0.0047(13)
Ga1 0.0098(16) 0.012(2) 0.009(2) 0.005(2) 0.0026(12) 0.0061(10)
Ga2 0.0089(11) 0.0128(16) 0.0110(13) -0.0026(16) -0.0037(17) 0.0063(13)
Ga3 0.0095(16) 0.0097(16) 0.0096(11) 0.000(2) 0.0012(17) 0.0054(15)
Ga4 0.0055(15) 0.0074(16) 0.0119(12) -0.0012(16) 0.0013(17) 0.0021(13)
Ga5 0.0047(14) 0.0059(16) 0.0173(11) 0.0001(17) 0.001(2) 0.0018(14)

loop_
_atom_type_symbol
_atom_type_description
_atom_type_scat_dispersion_real
_atom_type_scat_dispersion_imag
_atom_type_scat_source
Yb Yb -0.3850 5.5486 'International Tables Vol C Tables 4.2.6.8 and 6.1.1.4'
Pd Pd -0.9988 1.0072 'International Tables Vol C Tables 4.2.6.8 and 6.1.1.4'
Ga Ga 0.2307 1.6083 'International Tables Vol C Tables 4.2.6.8 and 6.1.1.4'

loop_
_geom_angle_atom_site_label_1
_geom_angle_atom_site_label_2
_geom_angle_atom_site_label_3
_geom_angle
_geom_angle_site_symmetry_1
_geom_angle_site_symmetry_3
Ga4 Yb1 Ga3 93.47(8) . .
Ga4 Yb1 Ga4 130.52(7) . 5_665
Ga3 Yb1 Ga4 130.11(8) . 5_665
Ga4 Yb1 Ga3 130.27(9) . 5_675
Ga3 Yb1 Ga3 65.24(9) . 5_675
Ga4 Yb1 Ga3 93.37(7) 5_665 5_675
Ga4 Yb1 Ga5 67.12(7) . 5_565
Ga3 Yb1 Ga5 130.84(10) . 5_565
Ga4 Yb1 Ga5 92.38(8) 5_665 5_565
Ga3 Yb1 Ga5 92.75(8) 5_675 5_565
Ga4 Yb1 Ga5 92.99(8) . .
Ga3 Yb1 Ga5 92.45(7) . .
Ga4 Yb1 Ga5 66.76(8) 5_665 .
Ga3 Yb1 Ga5 130.06(8) 5_675 .
Ga5 Yb1 Ga5 131.33(8) 5_565 .
Ga4 Yb1 Ga1 144.71(7) . 1_665
Ga3 Yb1 Ga1 76.99(7) . 1_665
Ga4 Yb1 Ga1 53.75(7) 5_665 1_665
Ga3 Yb1 Ga1 76.66(7) 5_675 1_665
Ga5 Yb1 Ga1 142.91(7) 5_565 1_665
Ga5 Yb1 Ga1 54.31(7) . 1_665
Ga4 Yb1 Ga2 53.73(9) . 5_665
Ga3 Yb1 Ga2 144.65(10) . 5_665
Ga4 Yb1 Ga2 77.50(9) 5_665 5_665
Ga3 Yb1 Ga2 144.23(10) 5_675 5_665
Ga5 Yb1 Ga2 53.86(8) 5_565 5_665
Ga5 Yb1 Ga2 78.24(9) . 5_665
Ga1 Yb1 Ga2 120.72(8) 1_665 5_665
Ga4 Yb1 Ga4 57.24(10) . 3_665
Ga3 Yb1 Ga4 56.96(7) . 3_665
Ga4 Yb1 Ga4 123.15(10) 5_665 3_665
Ga3 Yb1 Ga4 122.20(8) 5_675 3_665
Ga5 Yb1 Ga4 124.36(9) 5_565 3_665
Ga5 Yb1 Ga4 56.39(8) . 3_665
Ga1 Yb1 Ga4 90.24(6) 1_665 3_665
Ga2 Yb1 Ga4 90.61(9) 5_665 3_665
Ga4 Yb1 Ga3 123.25(9) . 11_654
Ga3 Yb1 Ga3 122.51(10) . 11_654
Ga4 Yb1 Ga3 56.88(7) 5_665 11_654
Ga3 Yb1 Ga3 57.28(10) 5_675 11_654
Ga5 Yb1 Ga3 56.13(7) 5_565 11_654
Ga5 Yb1 Ga3 123.64(9) . 11_654
Ga1 Yb1 Ga3 89.36(6) 1_665 11_654
Ga2 Yb1 Ga3 89.96(10) 5_665 11_654
Ga4 Yb1 Ga3 179.41(9) 3_665 11_654
Ga4 Yb1 Ga2 77.35(8) . .
Ga3 Yb1 Ga2 53.22(9) . .
Ga4 Yb1 Ga2 144.35(10) 5_665 .
Ga3 Yb1 Ga2 53.57(9) 5_675 .
Ga5 Yb1 Ga2 78.05(8) 5_565 .
Ga5 Yb1 Ga2 142.83(10) . .
Ga1 Yb1 Ga2 119.23(7) 1_665 .
Ga2 Yb1 Ga2 120.05(8) 5_665 .
Ga4 Yb1 Ga2 89.39(10) 3_665 .
Ga3 Yb1 Ga2 90.42(9) 11_654 .
Ga4 Yb1 Pd2 46.96(7) . .
Ga3 Yb1 Pd2 47.73(7) . .
Ga4 Yb1 Pd2 169.38(7) 5_665 .
Ga3 Yb1 Pd2 93.99(8) 5_675 .
Ga5 Yb1 Pd2 94.90(7) 5_565 .
Ga5 Yb1 Pd2 102.62(8) . .
Ga1 Yb1 Pd2 120.92(4) 1_665 .
Ga2 Yb1 Pd2 100.66(8) 5_665 .
Ga4 Yb1 Pd2 46.23(7) 3_665 .
Ga3 Yb1 Pd2 133.74(8) 11_654 .
Ga2 Yb1 Pd2 45.40(9) . .
Ga1 Pd1 Ga1 142.37(19) 3_655 1_655
Ga1 Pd1 Ga3 116.51(9) 3_655 1_545
Ga1 Pd1 Ga3 94.90(10) 1_655 1_545
Ga1 Pd1 Ga3 94.90(10) 3_655 3_765
Ga1 Pd1 Ga3 116.51(9) 1_655 3_765
Ga3 Pd1 Ga3 68.94(16) 1_545 3_765
Ga1 Pd1 Ga5 65.52(9) 3_655 3_765
Ga1 Pd1 Ga5 82.68(12) 1_655 3_765
Ga3 Pd1 Ga5 177.49(11) 1_545 3_765
Ga3 Pd1 Ga5 112.71(10) 3_765 3_765
Ga1 Pd1 Ga5 82.68(12) 3_655 1_545
Ga1 Pd1 Ga5 65.52(9) 1_655 1_545
Ga3 Pd1 Ga5 112.71(10) 1_545 1_545
Ga3 Pd1 Ga5 177.50(11) 3_765 1_545
Ga5 Pd1 Ga5 65.72(16) 3_765 1_545
Ga1 Pd1 Ga4 115.94(8) 3_655 1_655
Ga1 Pd1 Ga4 64.02(6) 1_655 1_655
Ga3 Pd1 Ga4 112.65(14) 1_545 1_655
Ga3 Pd1 Ga4 67.45(10) 3_765 1_655
Ga5 Pd1 Ga4 66.88(9) 3_765 1_655
Ga5 Pd1 Ga4 113.01(15) 1_545 1_655
Ga1 Pd1 Ga4 64.02(6) 3_655 3_655
Ga1 Pd1 Ga4 115.94(8) 1_655 3_655
Ga3 Pd1 Ga4 67.45(10) 1_545 3_655
Ga3 Pd1 Ga4 112.65(14) 3_765 3_655
Ga5 Pd1 Ga4 113.02(15) 3_765 3_655
Ga5 Pd1 Ga4 66.88(9) 1_545 3_655
Ga4 Pd1 Ga4 179.9(2) 1_655 3_655
Ga1 Pd1 Yb1 59.92(7) 3_655 10
Ga1 Pd1 Yb1 154.99(11) 1_655 10
Ga3 Pd1 Yb1 60.09(8) 1_545 10
Ga3 Pd1 Yb1 57.54(8) 3_765 10
Ga5 Pd1 Yb1 122.32(7) 3_765 10
Ga5 Pd1 Yb1 121.35(7) 1_545 10
Ga4 Pd1 Yb1 123.27(11) 1_655 10
Ga4 Pd1 Yb1 56.82(8) 3_655 10
Ga1 Pd1 Yb1 154.99(11) 3_655 5_665
Ga1 Pd1 Yb1 59.92(7) 1_655 5_665
Ga3 Pd1 Yb1 57.54(8) 1_545 5_665
Ga3 Pd1 Yb1 60.09(8) 3_765 5_665
Ga5 Pd1 Yb1 121.35(7) 3_765 5_665
Ga5 Pd1 Yb1 122.32(7) 1_545 5_665
Ga4 Pd1 Yb1 56.82(8) 1_655 5_665
Ga4 Pd1 Yb1 123.27(11) 3_655 5_665
Yb1 Pd1 Yb1 102.21(10) 10 5_665
Ga1 Pd1 Yb1 119.89(7) 3_655 1_545
Ga1 Pd1 Yb1 59.77(6) 1_655 1_545
Ga3 Pd1 Yb1 56.88(7) 1_545 1_545
Ga3 Pd1 Yb1 124.03(12) 3_765 1_545
Ga5 Pd1 Yb1 121.02(12) 3_765 1_545
Ga5 Pd1 Yb1 58.06(7) 1_545 1_545
Ga4 Pd1 Yb1 120.50(6) 1_655 1_545
Ga4 Pd1 Yb1 59.50(6) 3_655 1_545
Yb1 Pd1 Yb1 101.73(6) 10 1_545
Yb1 Pd1 Yb1 78.87(5) 5_665 1_545
Ga1 Pd1 Yb1 59.76(6) 3_655 3_765
Ga1 Pd1 Yb1 119.89(7) 1_655 3_765
Ga3 Pd1 Yb1 124.04(12) 1_545 3_765
Ga3 Pd1 Yb1 56.89(7) 3_765 3_765
Ga5 Pd1 Yb1 58.06(7) 3_765 3_765
Ga5 Pd1 Yb1 121.02(12) 1_545 3_765
Ga4 Pd1 Yb1 59.50(6) 1_655 3_765
Ga4 Pd1 Yb1 120.50(6) 3_655 3_765
Yb1 Pd1 Yb1 78.87(5) 10 3_765
Yb1 Pd1 Yb1 101.73(6) 5_665 3_765
Yb1 Pd1 Yb1 179.07(12) 1_545 3_765
Ga2 Pd2 Ga2 140.43(18) . 3_665
Ga2 Pd2 Ga4 117.30(10) . 3_665
Ga2 Pd2 Ga4 95.78(9) 3_665 3_665
Ga2 Pd2 Ga4 95.78(9) . .
Ga2 Pd2 Ga4 117.30(10) 3_665 .
Ga4 Pd2 Ga4 68.57(16) 3_665 .
Ga2 Pd2 Ga5 64.92(10) . 1_455
Ga2 Pd2 Ga5 81.71(11) 3_665 1_455
Ga4 Pd2 Ga5 177.49(11) 3_665 1_455
Ga4 Pd2 Ga5 112.78(10) . 1_455
Ga2 Pd2 Ga5 81.71(11) . 3_675
Ga2 Pd2 Ga5 64.93(10) 3_665 3_675
Ga4 Pd2 Ga5 112.78(10) 3_665 3_675
Ga4 Pd2 Ga5 177.48(11) . 3_675
Ga5 Pd2 Ga5 65.95(15) 1_455 3_675
Ga2 Pd2 Ga3 116.13(9) . 3_665
Ga2 Pd2 Ga3 63.83(8) 3_665 3_665
Ga4 Pd2 Ga3 112.35(14) 3_665 3_665
Ga4 Pd2 Ga3 67.74(8) . 3_665
Ga5 Pd2 Ga3 66.81(9) 1_455 3_665
Ga5 Pd2 Ga3 113.10(15) 3_675 3_665
Ga2 Pd2 Ga3 63.83(8) . .
Ga2 Pd2 Ga3 116.13(9) 3_665 .
Ga4 Pd2 Ga3 67.74(8) 3_665 .
Ga4 Pd2 Ga3 112.35(14) . .
Ga5 Pd2 Ga3 113.09(15) 1_455 .
Ga5 Pd2 Ga3 66.81(9) 3_675 .
Ga3 Pd2 Ga3 179.9(2) 3_665 .
Ga2 Pd2 Yb1 60.82(7) . .
Ga2 Pd2 Yb1 156.04(11) 3_665 .
Ga4 Pd2 Yb1 60.26(8) 3_665 .
Ga4 Pd2 Yb1 57.01(8) . .
Ga5 Pd2 Yb1 122.24(7) 1_455 .
Ga5 Pd2 Yb1 121.54(7) 3_675 .
Ga3 Pd2 Yb1 123.01(11) 3_665 .
Ga3 Pd2 Yb1 57.06(7) . .
Ga2 Pd2 Yb1 156.04(11) . 3_665
Ga2 Pd2 Yb1 60.82(7) 3_665 3_665
Ga4 Pd2 Yb1 57.01(8) 3_665 3_665
Ga4 Pd2 Yb1 60.26(8) . 3_665
Ga5 Pd2 Yb1 121.54(7) 1_455 3_665
Ga5 Pd2 Yb1 122.24(7) 3_675 3_665
Ga3 Pd2 Yb1 57.06(7) 3_665 3_665
Ga3 Pd2 Yb1 123.02(11) . 3_665
Yb1 Pd2 Yb1 101.94(10) . 3_665
Ga2 Pd2 Yb1 119.62(8) . 10_565
Ga2 Pd2 Yb1 59.97(7) 3_665 10_565
Ga4 Pd2 Yb1 57.11(7) 3_665 10_565
Ga4 Pd2 Yb1 123.93(12) . 10_565
Ga5 Pd2 Yb1 121.02(11) 1_455 10_565
Ga5 Pd2 Yb1 57.95(7) 3_675 10_565
Ga3 Pd2 Yb1 120.17(6) 3_665 10_565
Ga3 Pd2 Yb1 59.83(6) . 10_565
Yb1 Pd2 Yb1 102.21(6) . 10_565
Yb1 Pd2 Yb1 78.47(4) 3_665 10_565
Ga2 Pd2 Yb1 59.97(7) . 5_565
Ga2 Pd2 Yb1 119.62(8) 3_665 5_565
Ga4 Pd2 Yb1 123.93(12) 3_665 5_565
Ga4 Pd2 Yb1 57.11(7) . 5_565
Ga5 Pd2 Yb1 57.94(7) 1_455 5_565
Ga5 Pd2 Yb1 121.02(11) 3_675 5_565
Ga3 Pd2 Yb1 59.83(6) 3_665 5_565
Ga3 Pd2 Yb1 120.17(6) . 5_565
Yb1 Pd2 Yb1 78.47(4) . 5_565
Yb1 Pd2 Yb1 102.21(6) 3_665 5_565
Yb1 Pd2 Yb1 178.95(12) 10_565 5_565
Ga2 Pd3 Ga2 179.27(19) 10 5_665
Ga2 Pd3 Ga5 82.53(8) 10 .
Ga2 Pd3 Ga5 97.47(8) 5_665 .
Ga2 Pd3 Ga5 97.47(8) 10 3_665
Ga2 Pd3 Ga5 82.53(8) 5_665 3_665
Ga5 Pd3 Ga5 179.9(2) . 3_665
Ga2 Pd3 Ga3 64.12(9) 10 3_765
Ga2 Pd3 Ga3 116.56(13) 5_665 3_765
Ga5 Pd3 Ga3 67.05(9) . 3_765
Ga5 Pd3 Ga3 113.04(14) 3_665 3_765
Ga2 Pd3 Ga3 116.56(13) 10 1_545
Ga2 Pd3 Ga3 64.12(9) 5_665 1_545
Ga5 Pd3 Ga3 113.03(14) . 1_545
Ga5 Pd3 Ga3 67.05(9) 3_665 1_545
Ga3 Pd3 Ga3 67.44(16) 3_765 1_545
Ga2 Pd3 Ga4 63.54(9) 10 3_665
Ga2 Pd3 Ga4 115.78(13) 5_665 3_665
Ga5 Pd3 Ga4 67.36(9) . 3_665
Ga5 Pd3 Ga4 112.55(13) 3_665 3_665
Ga3 Pd3 Ga4 112.91(11) 3_765 3_665
Ga3 Pd3 Ga4 179.59(11) 1_545 3_665
Ga2 Pd3 Ga4 115.78(13) 10 .
Ga2 Pd3 Ga4 63.53(9) 5_665 .
Ga5 Pd3 Ga4 112.56(13) . .
Ga5 Pd3 Ga4 67.36(9) 3_665 .
Ga3 Pd3 Ga4 179.59(11) 3_765 .
Ga3 Pd3 Ga4 112.90(11) 1_545 .
Ga4 Pd3 Ga4 66.75(15) 3_665 .
Ga2 Pd3 Yb1 119.55(10) 10 .
Ga2 Pd3 Yb1 59.91(8) 5_665 .
Ga5 Pd3 Yb1 58.45(8) . .
Ga5 Pd3 Yb1 121.49(10) 3_665 .
Ga3 Pd3 Yb1 123.22(7) 3_765 .
Ga3 Pd3 Yb1 120.44(6) 1_545 .
Ga4 Pd3 Yb1 59.62(8) 3_665 .
Ga4 Pd3 Yb1 56.44(8) . .
Ga2 Pd3 Yb1 59.91(8) 10 3_665
Ga2 Pd3 Yb1 119.55(10) 5_665 3_665
Ga5 Pd3 Yb1 121.49(10) . 3_665
Ga5 Pd3 Yb1 58.45(8) 3_665 3_665
Ga3 Pd3 Yb1 120.44(6) 3_765 3_665
Ga3 Pd3 Yb1 123.22(7) 1_545 3_665
Ga4 Pd3 Yb1 56.44(8) 3_665 3_665
Ga4 Pd3 Yb1 59.62(8) . 3_665
Yb1 Pd3 Yb1 101.33(10) . 3_665
Ga2 Pd3 Yb1 60.45(7) 10 10
Ga2 Pd3 Yb1 120.08(10) 5_665 10
Ga5 Pd3 Yb1 121.94(10) . 10
Ga5 Pd3 Yb1 58.13(7) 3_665 10
Ga3 Pd3 Yb1 57.23(8) 3_765 10
Ga3 Pd3 Yb1 59.74(8) 1_545 10
Ga4 Pd3 Yb1 120.21(7) 3_665 10
Ga4 Pd3 Yb1 123.12(7) . 10
Yb1 Pd3 Yb1 179.54(8) . 10
Yb1 Pd3 Yb1 78.26(3) 3_665 10
Ga2 Pd3 Yb1 120.09(10) 10 5_665
Ga2 Pd3 Yb1 60.45(7) 5_665 5_665
Ga5 Pd3 Yb1 58.13(7) . 5_665
Ga5 Pd3 Yb1 121.94(10) 3_665 5_665
Ga3 Pd3 Yb1 59.74(8) 3_765 5_665
Ga3 Pd3 Yb1 57.23(8) 1_545 5_665
Ga4 Pd3 Yb1 123.12(7) 3_665 5_665
Ga4 Pd3 Yb1 120.20(7) . 5_665
Yb1 Pd3 Yb1 78.26(3) . 5_665
Yb1 Pd3 Yb1 179.54(8) 3_665 5_665
Yb1 Pd3 Yb1 102.14(10) 10 5_665
Pd1 Ga1 Pd1 136.61(19) 1_455 5_455
Pd1 Ga1 Ga2 108.83(10) 1_455 5_665
Pd1 Ga1 Ga2 108.62(12) 5_455 5_665
Pd1 Ga1 Ga2 108.62(12) 1_455 1_545
Pd1 Ga1 Ga2 108.84(10) 5_455 1_545
Ga2 Ga1 Ga2 59.43(14) 5_665 1_545
Pd1 Ga1 Ga4 126.29(8) 1_455 5
Pd1 Ga1 Ga4 59.78(6) 5_455 5
Ga2 Ga1 Ga4 106.91(14) 5_665 5
Ga2 Ga1 Ga4 60.07(10) 1_545 5
Pd1 Ga1 Ga4 59.78(6) 1_455 .
Pd1 Ga1 Ga4 126.29(8) 5_455 .
Ga2 Ga1 Ga4 60.07(10) 5_665 .
Ga2 Ga1 Ga4 106.91(14) 1_545 .
Ga4 Ga1 Ga4 166.23(19) 5 .
Pd1 Ga1 Ga5 127.42(8) 1_455 5_565
Pd1 Ga1 Ga5 58.82(8) 5_455 5_565
Ga2 Ga1 Ga5 60.21(9) 5_665 5_565
Ga2 Ga1 Ga5 106.57(14) 1_545 5_565
Ga4 Ga1 Ga5 104.89(9) 5 5_565
Ga4 Ga1 Ga5 73.38(8) . 5_565
Pd1 Ga1 Ga5 58.82(8) 1_455 1_445
Pd1 Ga1 Ga5 127.42(8) 5_455 1_445
Ga2 Ga1 Ga5 106.57(14) 5_665 1_445
Ga2 Ga1 Ga5 60.21(9) 1_545 1_445
Ga4 Ga1 Ga5 73.38(8) 5 1_445
Ga4 Ga1 Ga5 104.89(9) . 1_445
Ga5 Ga1 Ga5 166.01(18) 5_565 1_445
Pd1 Ga1 Yb1 75.02(6) 1_455 1_445
Pd1 Ga1 Yb1 74.77(9) 5_455 1_445
Ga2 Ga1 Yb1 164.54(10) 5_665 1_445
Ga2 Ga1 Yb1 105.11(6) 1_545 1_445
Ga4 Ga1 Yb1 61.09(7) 5 1_445
Ga4 Ga1 Yb1 130.73(11) . 1_445
Ga5 Ga1 Yb1 129.96(10) 5_565 1_445
Ga5 Ga1 Yb1 61.93(7) 1_445 1_445
Pd1 Ga1 Yb1 74.77(9) 1_455 5_565
Pd1 Ga1 Yb1 75.02(6) 5_455 5_565
Ga2 Ga1 Yb1 105.11(6) 5_665 5_565
Ga2 Ga1 Yb1 164.54(10) 1_545 5_565
Ga4 Ga1 Yb1 130.73(11) 5 5_565
Ga4 Ga1 Yb1 61.09(7) . 5_565
Ga5 Ga1 Yb1 61.93(7) 5_565 5_565
Ga5 Ga1 Yb1 129.96(10) 1_445 5_565
Yb1 Ga1 Yb1 90.35(9) 1_445 5_565
Pd2 Ga2 Pd3 135.23(11) . 5_565
Pd2 Ga2 Ga2 109.8(2) . 5_675
Pd3 Ga2 Ga2 108.3(2) 5_565 5_675
Pd2 Ga2 Ga1 109.98(14) . 1_565
Pd3 Ga2 Ga1 108.87(13) 5_565 1_565
Ga2 Ga2 Ga1 60.28(7) 5_675 1_565
Pd2 Ga2 Ga3 59.54(10) . .
Pd3 Ga2 Ga3 125.11(14) 5_565 .
Ga2 Ga2 Ga3 60.97(11) 5_675 .
Ga1 Ga2 Ga3 108.69(12) 1_565 .
Pd2 Ga2 Ga4 126.29(14) . 5_565
Pd3 Ga2 Ga4 59.78(12) 5_565 5_565
Ga2 Ga2 Ga4 107.73(14) 5_675 5_565
Ga1 Ga2 Ga4 60.26(8) 1_565 5_565
Ga3 Ga2 Ga4 168.17(13) . 5_565
Pd2 Ga2 Ga3 125.28(13) . 5_675
Pd3 Ga2 Ga3 59.37(12) 5_565 5_675
Ga2 Ga2 Ga3 60.01(11) 5_675 5_675
Ga1 Ga2 Ga3 107.93(12) 1_565 5_675
Ga3 Ga2 Ga3 71.82(12) . 5_675
Ga4 Ga2 Ga3 106.41(16) 5_565 5_675
Pd2 Ga2 Ga5 58.91(12) . 1_455
Pd3 Ga2 Ga5 127.59(15) 5_565 1_455
Ga2 Ga2 Ga5 107.93(14) 5_675 1_455
Ga1 Ga2 Ga5 61.12(9) 1_565 1_455
Ga3 Ga2 Ga5 105.31(16) . 1_455
Ga4 Ga2 Ga5 73.85(11) 5_565 1_455
Ga3 Ga2 Ga5 167.70(13) 5_675 1_455
Pd2 Ga2 Yb1 74.66(8) . 5_565
Pd3 Ga2 Yb1 74.42(9) 5_565 5_565
Ga2 Ga2 Yb1 165.52(5) 5_675 5_565
Ga1 Ga2 Yb1 105.26(9) 1_565 5_565
Ga3 Ga2 Yb1 129.75(13) . 5_565
Ga4 Ga2 Yb1 60.71(9) 5_565 5_565
Ga3 Ga2 Yb1 129.45(13) 5_675 5_565
Ga5 Ga2 Yb1 61.82(8) 1_455 5_565
Pd2 Ga2 Yb1 73.78(10) . .
Pd3 Ga2 Yb1 74.03(9) 5_565 .
Ga2 Ga2 Yb1 105.59(5) 5_675 .
Ga1 Ga2 Yb1 165.88(11) 1_565 .
Ga3 Ga2 Yb1 60.74(8) . .
Ga4 Ga2 Yb1 129.25(13) 5_565 .
Ga3 Ga2 Yb1 61.00(9) 5_675 .
Ga5 Ga2 Yb1 128.70(13) 1_455 .
Yb1 Ga2 Yb1 88.86(6) 5_565 .
Pd1 Ga3 Pd2 112.55(13) 1_565 .
Pd1 Ga3 Pd3 111.81(13) 1_565 1_565
Pd2 Ga3 Pd3 112.19(13) . 1_565
Pd1 Ga3 Ga2 142.36(13) 1_565 .
Pd2 Ga3 Ga2 56.63(11) . .
Pd3 Ga3 Ga2 105.16(12) 1_565 .
Pd1 Ga3 Ga2 141.06(13) 1_565 5_675
Pd2 Ga3 Ga2 105.79(13) . 5_675
Pd3 Ga3 Ga2 56.52(10) 1_565 5_675
Ga2 Ga3 Ga2 59.03(10) . 5_675
Pd1 Ga3 Ga5 134.20(10) 1_565 3_675
Pd2 Ga3 Ga5 56.54(11) . 3_675
Pd3 Ga3 Ga5 55.68(10) 1_565 3_675
Ga2 Ga3 Ga5 73.84(11) . 3_675
Ga2 Ga3 Ga5 73.88(11) 5_675 3_675
Pd1 Ga3 Ga4 57.11(10) 1_565 3_665
Pd2 Ga3 Ga4 55.44(10) . 3_665
Pd3 Ga3 Ga4 132.44(9) 1_565 3_665
Ga2 Ga3 Ga4 101.89(13) . 3_665
Ga2 Ga3 Ga4 160.24(16) 5_675 3_665
Ga5 Ga3 Ga4 96.92(11) 3_675 3_665
Pd1 Ga3 Ga3 55.53(8) 1_565 3_775
Pd2 Ga3 Ga3 132.77(13) . 3_775
Pd3 Ga3 Ga3 56.28(8) 1_565 3_775
Ga2 Ga3 Ga3 160.32(9) . 3_775
Ga2 Ga3 Ga3 101.94(12) 5_675 3_775
Ga5 Ga3 Ga3 97.12(9) 3_675 3_775
Ga4 Ga3 Ga3 96.47(9) 3_665 3_775
Pd1 Ga3 Yb1 76.38(9) 1_565 .
Pd2 Ga3 Yb1 75.21(10) . .
Pd3 Ga3 Yb1 163.80(10) 1_565 .
Ga2 Ga3 Yb1 66.04(9) . .
Ga2 Ga3 Yb1 108.11(11) 5_675 .
Ga5 Ga3 Yb1 129.05(13) 3_675 .
Ga4 Ga3 Yb1 63.75(9) 3_665 .
Ga3 Ga3 Yb1 129.92(8) 3_775 .
Pd1 Ga3 Yb1 75.73(9) 1_565 5_675
Pd2 Ga3 Yb1 163.96(11) . 5_675
Pd3 Ga3 Yb1 75.06(8) 1_565 5_675
Ga2 Ga3 Yb1 108.19(12) . 5_675
Ga2 Ga3 Yb1 65.42(8) 5_675 5_675
Ga5 Ga3 Yb1 128.13(13) 3_675 5_675
Ga4 Ga3 Yb1 130.85(15) 3_665 5_675
Ga3 Ga3 Yb1 63.27(11) 3_775 5_675
Yb1 Ga3 Yb1 94.33(8) . 5_675
Pd1 Ga3 Yb1 73.74(7) 1_565 10_565
Pd2 Ga3 Yb1 73.32(7) . 10_565
Pd3 Ga3 Yb1 73.14(7) 1_565 10_565
Ga2 Ga3 Yb1 125.46(14) . 10_565
Ga2 Ga3 Yb1 125.51(12) 5_675 10_565
Ga5 Ga3 Yb1 60.47(7) 3_675 10_565
Ga4 Ga3 Yb1 59.30(7) 3_665 10_565
Ga3 Ga3 Yb1 59.45(8) 3_775 10_565
Yb1 Ga3 Yb1 123.05(10) . 10_565
Yb1 Ga3 Yb1 122.71(10) 5_675 10_565
Pd2 Ga4 Pd1 112.25(13) . 1_455
Pd2 Ga4 Pd3 112.34(12) . .
Pd1 Ga4 Pd3 111.80(14) 1_455 .
Pd2 Ga4 Ga2 141.52(13) . 5_665
Pd1 Ga4 Ga2 105.59(13) 1_455 5_665
Pd3 Ga4 Ga2 56.68(10) . 5_665
Pd2 Ga4 Ga1 141.24(15) . .
Pd1 Ga4 Ga1 56.20(8) 1_455 .
Pd3 Ga4 Ga1 105.87(13) . .
Ga2 Ga4 Ga1 59.67(9) 5_665 .
Pd2 Ga4 Ga3 56.81(10) . 3_665
Pd1 Ga4 Ga3 55.44(11) 1_455 3_665
Pd3 Ga4 Ga3 132.37(10) . 3_665
Ga2 Ga4 Ga3 159.98(15) 5_665 3_665
Ga1 Ga4 Ga3 101.00(13) . 3_665
Pd2 Ga4 Ga5 134.15(10) . 3_665
Pd1 Ga4 Ga5 56.40(11) 1_455 3_665
Pd3 Ga4 Ga5 55.43(10) . 3_665
Ga2 Ga4 Ga5 73.92(13) 5_665 3_665
Ga1 Ga4 Ga5 74.30(10) . 3_665
Ga3 Ga4 Ga5 96.86(11) 3_665 3_665
Pd2 Ga4 Ga4 55.71(8) . 3_665
Pd1 Ga4 Ga4 132.35(14) 1_455 3_665
Pd3 Ga4 Ga4 56.62(7) . 3_665
Ga2 Ga4 Ga4 102.48(11) 5_665 3_665
Ga1 Ga4 Ga4 161.50(11) . 3_665
Ga3 Ga4 Ga4 96.19(10) 3_665 3_665
Ga5 Ga4 Ga4 97.01(10) 3_665 3_665
Pd2 Ga4 Yb1 76.03(8) . .
Pd1 Ga4 Yb1 163.83(11) 1_455 .
Pd3 Ga4 Yb1 75.53(8) . .
Ga2 Ga4 Yb1 65.56(8) 5_665 .
Ga1 Ga4 Yb1 108.42(10) . .
Ga3 Ga4 Yb1 130.82(15) 3_665 .
Ga5 Ga4 Yb1 128.34(14) 3_665 .
Ga4 Ga4 Yb1 63.82(10) 3_665 .
Pd2 Ga4 Yb1 76.19(10) . 5_565
Pd1 Ga4 Yb1 75.35(10) 1_455 5_565
Pd3 Ga4 Yb1 163.77(11) . 5_565
Ga2 Ga4 Yb1 107.83(12) 5_665 5_565
Ga1 Ga4 Yb1 65.16(9) . 5_565
Ga3 Ga4 Yb1 63.83(8) 3_665 5_565
Ga5 Ga4 Yb1 129.03(13) 3_665 5_565
Ga4 Ga4 Yb1 129.95(8) 3_665 5_565
Yb1 Ga4 Yb1 94.05(9) . 5_565
Pd2 Ga4 Yb1 73.51(7) . 3_665
Pd1 Ga4 Yb1 73.41(7) 1_455 3_665
Pd3 Ga4 Yb1 73.10(7) . 3_665
Ga2 Ga4 Yb1 125.75(14) 5_665 3_665
Ga1 Ga4 Yb1 125.61(11) . 3_665
Ga3 Ga4 Yb1 59.29(7) 3_665 3_665
Ga5 Ga4 Yb1 60.65(7) 3_665 3_665
Ga4 Ga4 Yb1 58.94(9) 3_665 3_665
Yb1 Ga4 Yb1 122.75(10) . 3_665
Yb1 Ga4 Yb1 123.11(10) 5_565 3_665
Pd3 Ga5 Pd2 113.89(13) . 1_655
Pd3 Ga5 Pd1 113.89(13) . 1_565
Pd2 Ga5 Pd1 114.17(13) 1_655 1_565
Pd3 Ga5 Ga2 139.56(14) . 1_655
Pd2 Ga5 Ga2 56.17(9) 1_655 1_655
Pd1 Ga5 Ga2 104.72(12) 1_565 1_655
Pd3 Ga5 Ga1 138.72(15) . 1_665
Pd2 Ga5 Ga1 105.66(13) 1_655 1_665
Pd1 Ga5 Ga1 55.66(7) 1_565 1_665
Ga2 Ga5 Ga1 58.67(9) 1_655 1_665
Pd3 Ga5 Ga5 138.18(16) . 3_775
Pd2 Ga5 Ga5 57.03(8) 1_655 3_775
Pd1 Ga5 Ga5 57.14(8) 1_565 3_775
Ga2 Ga5 Ga5 73.80(13) 1_655 3_775
Ga1 Ga5 Ga5 74.32(12) 1_665 3_775
Pd3 Ga5 Ga3 57.27(11) . 3_765
Pd2 Ga5 Ga3 56.65(9) 1_655 3_765
Pd1 Ga5 Ga3 136.63(11) 1_565 3_765
Ga2 Ga5 Ga3 101.54(12) 1_655 3_765
Ga1 Ga5 Ga3 160.09(15) 1_665 3_765
Ga5 Ga5 Ga3 99.34(11) 3_775 3_765
Pd3 Ga5 Ga4 57.21(11) . 3_665
Pd2 Ga5 Ga4 136.66(10) 1_655 3_665
Pd1 Ga5 Ga4 56.71(9) 1_565 3_665
Ga2 Ga5 Ga4 159.19(15) 1_655 3_665
Ga1 Ga5 Ga4 100.68(13) 1_665 3_665
Ga5 Ga5 Ga4 99.50(10) 3_775 3_665
Ga3 Ga5 Ga4 98.97(11) 3_765 3_665
Pd3 Ga5 Yb1 75.25(10) . 5_665
Pd2 Ga5 Yb1 74.82(9) 1_655 5_665
Pd1 Ga5 Yb1 159.97(11) 1_565 5_665
Ga2 Ga5 Yb1 64.31(8) 1_655 5_665
Ga1 Ga5 Yb1 105.34(10) 1_665 5_665
Ga5 Ga5 Yb1 128.52(9) 3_775 5_665
Ga3 Ga5 Yb1 63.40(8) 3_765 5_665
Ga4 Ga5 Yb1 129.76(13) 3_665 5_665
Pd3 Ga5 Yb1 74.97(10) . .
Pd2 Ga5 Yb1 160.38(11) 1_655 .
Pd1 Ga5 Yb1 74.69(9) 1_565 .
Ga2 Ga5 Yb1 105.35(12) 1_655 .
Ga1 Ga5 Yb1 63.76(9) 1_665 .
Ga5 Ga5 Yb1 128.64(9) 3_775 .
Ga3 Ga5 Yb1 129.67(13) 3_765 .
Ga4 Ga5 Yb1 62.96(8) 3_665 .
Yb1 Ga5 Yb1 91.61(8) 5_665 .

loop_
_geom_bond_atom_site_label_1
_geom_bond_atom_site_label_2
_geom_bond_distance
_geom_bond_site_symmetry_2
Yb1 Ga4 2.986(3) .
Yb1 Ga3 2.999(3) .
Yb1 Ga4 3.002(3) 5_665
Yb1 Ga3 3.021(3) 5_675
Yb1 Ga5 3.049(3) 5_565
Yb1 Ga5 3.062(3) .
Yb1 Ga1 3.112(3) 1_665
Yb1 Ga2 3.117(3) 5_665
Yb1 Ga4 3.128(3) 3_665
Yb1 Ga3 3.133(3) 11_654
Yb1 Ga2 3.142(3) .
Yb1 Pd2 3.455(3) .
Pd1 Ga1 2.557(2) 3_655
Pd1 Ga1 2.557(2) 1_655
Pd1 Ga3 2.607(4) 1_545
Pd1 Ga3 2.607(4) 3_765
Pd1 Ga5 2.649(4) 3_765
Pd1 Ga5 2.649(4) 1_545
Pd1 Ga4 2.659(3) 1_655
Pd1 Ga4 2.659(3) 3_655
Pd1 Yb1 3.470(3) 10
Pd1 Yb1 3.470(3) 5_665
Pd1 Yb1 3.4797(15) 1_545
Pd1 Yb1 3.4798(15) 3_765
Pd2 Ga2 2.562(4) .
Pd2 Ga2 2.562(4) 3_665
Pd2 Ga4 2.602(4) 3_665
Pd2 Ga4 2.602(4) .
Pd2 Ga5 2.641(4) 1_455
Pd2 Ga5 2.641(4) 3_675
Pd2 Ga3 2.644(3) 3_665
Pd2 Ga3 2.644(3) .
Pd2 Yb1 3.455(3) 3_665
Pd2 Yb1 3.4718(16) 10_565
Pd2 Yb1 3.4718(16) 5_565
Pd3 Ga2 2.577(4) 10
Pd3 Ga2 2.577(4) 5_665
Pd3 Ga5 2.610(3) .
Pd3 Ga5 2.610(3) 3_665
Pd3 Ga3 2.658(4) 3_765
Pd3 Ga3 2.658(4) 1_545
Pd3 Ga4 2.664(4) 3_665
Pd3 Ga4 2.664(4) .
Pd3 Yb1 3.470(3) 3_665
Pd3 Yb1 3.472(3) 10
Pd3 Yb1 3.472(3) 5_665
Ga1 Pd1 2.557(2) 1_455
Ga1 Pd1 2.557(2) 5_455
Ga1 Ga2 2.749(3) 5_665
Ga1 Ga2 2.749(3) 1_545
Ga1 Ga4 2.766(3) 5
Ga1 Ga4 2.766(3) .
Ga1 Ga5 2.818(3) 5_565
Ga1 Ga5 2.818(3) 1_445
Ga1 Yb1 3.112(3) 1_445
Ga1 Yb1 3.112(3) 5_565
Ga2 Pd3 2.577(4) 5_565
Ga2 Ga2 2.726(5) 5_675
Ga2 Ga1 2.749(3) 1_565
Ga2 Ga3 2.753(4) .
Ga2 Ga4 2.760(5) 5_565
Ga2 Ga3 2.780(4) 5_675
Ga2 Ga5 2.793(4) 1_455
Ga2 Yb1 3.117(3) 5_565
Ga3 Pd1 2.608(4) 1_565
Ga3 Pd3 2.658(4) 1_565
Ga3 Ga2 2.780(4) 5_675
Ga3 Ga5 2.910(3) 3_675
Ga3 Ga4 2.924(4) 3_665
Ga3 Ga3 2.951(6) 3_775
Ga3 Yb1 3.021(3) 5_675
Ga3 Yb1 3.133(3) 10_565
Ga4 Pd1 2.659(3) 1_455
Ga4 Ga2 2.760(5) 5_665
Ga4 Ga3 2.924(4) 3_665
Ga4 Ga5 2.925(4) 3_665
Ga4 Ga4 2.932(6) 3_665
Ga4 Yb1 3.002(3) 5_565
Ga4 Yb1 3.129(3) 3_665
Ga5 Pd2 2.641(4) 1_655
Ga5 Pd1 2.649(4) 1_565
Ga5 Ga2 2.793(4) 1_655
Ga5 Ga1 2.818(3) 1_665
Ga5 Ga5 2.875(6) 3_775
Ga5 Ga3 2.910(3) 3_765
Ga5 Ga4 2.925(4) 3_665
Ga5 Yb1 3.049(3) 5_665
